data_7250807
loop_
_publ_author_name
'Ozeryanskii, Valery A.'
'Demidov, Oleg P.'
'Marchenko, Andrey V.'

_publ_section_title
;
 Intramolecular hydrogen bonding in 1,8-bis(dimethylamino)naphthalenes
 containing two to four heteroatomic functions in the ortho- and
 peri-positions: from CD3 to sulfur and selenium
;
_journal_issue 37
_journal_name_full CrystEngComm
_journal_page_first 6163
_journal_page_last 6173
_journal_paper_doi 10.1039/D5CE00621J
_journal_volume 27
_journal_year 2025
_chemical_formula_moiety 'C18 H20 D7 N2, 0.5(B2 F8)'
_chemical_formula_sum 'C18 H20 B D7 F4 N2'
_chemical_formula_weight 365.27
_chemical_name_common '2-Methoxy-1,8-bis(dimethylamino)naphthalene hydrogen tetrafluoroborate'
_chemical_temperature_decomposition 573.6(5)
_space_group_crystal_system orthorhombic
_space_group_IT_number 62
_space_group_name_Hall '-P 2ac 2n'
_space_group_name_H-M_alt 'P n m a'
_atom_sites_solution_hydrogens mixed
_atom_sites_solution_primary dual
_audit_creation_date 2022-03-25
_audit_creation_method
;
Olex2 1.5
(compiled 2021.08.20 svn.r13c46975 for OlexSys, GUI svn.r6396)
;
_audit_update_record
;
2025-06-13 deposited with the CCDC.	2025-08-25 downloaded from the CCDC.
;
_cell_angle_alpha 90
_cell_angle_beta 90
_cell_angle_gamma 90
_cell_formula_units_Z 4
_cell_length_a 12.19780(10)
_cell_length_b 11.48030(10)
_cell_length_c 12.6584(2)
_cell_measurement_reflns_used 5786
_cell_measurement_temperature 100.00(10)
_cell_measurement_theta_max 75.8430
_cell_measurement_theta_min 5.1710
_cell_volume 1772.61(4)
_computing_cell_refinement 'CrysAlisPro 1.171.41.93a (Rigaku OD, 2020)'
_computing_data_collection 'CrysAlisPro 1.171.41.93a (Rigaku OD, 2020)'
_computing_data_reduction 'CrysAlisPro 1.171.41.93a (Rigaku OD, 2020)'
_computing_molecular_graphics 'Olex2 1.5 (Dolomanov et al., 2009)'
_computing_publication_material 'Olex2 1.5 (Dolomanov et al., 2009)'
_computing_structure_refinement 'SHELXL 2018/3 (Sheldrick, 2015)'
_computing_structure_solution 'SHELXT 2018/2 (Sheldrick, 2018)'
_diffrn_ambient_environment N~2~
_diffrn_ambient_temperature 100.00(10)
_diffrn_detector 'CCD plate'
_diffrn_detector_area_resol_mean 5.2529
_diffrn_detector_type AtlasS2
_diffrn_measured_fraction_theta_full 1.000
_diffrn_measured_fraction_theta_max 0.999
_diffrn_measurement_details
;
List of Runs (angles in degrees, time in seconds):

  # Type    Start    End  Width  t~exp~   \w     \q     \k     \f   Frames
#--------------------------------------------------------------------------
  1  \w   -113.00 -13.00   1.00    1.00    --  -41.19 -57.00  90.00  100
  2  \w    -21.00  74.00   1.00    1.00    --   41.19 -77.00 -90.00   95
  3  \w      8.00  42.00   1.00    1.00    --   41.19  80.00 175.40   34
  4  \w     86.00 178.00   1.00    1.12    --  112.00  45.00  90.00   92
  5  \w     36.00 109.00   1.00    1.12    --  112.00-111.00   0.00   73
  6  \w     30.00 106.00   1.00    1.12    --  112.00 -95.00 120.00   76
  7  \w    104.00 178.00   1.00    1.12    --  112.00 111.00 -90.00   74
  8  \w     36.00 109.00   1.00    1.12    --  112.00-111.00 120.00   73
  9  \w     86.00 178.00   1.00    1.12    --  112.00  45.00-180.00   92
 10  \w    104.00 178.00   1.00    1.12    --  112.00 111.00 120.00   74
 11  \w     86.00 174.00   1.00    1.12    --  112.00  45.00-120.00   88
 12  \w     37.00  87.00   1.00    1.12    --  112.00 -77.00 120.00   50
 13  \w    113.00 139.00   1.00    1.12    --  112.00  32.00  55.00   26
 14  \w     59.00  93.00   1.00    1.12    --  112.00 -95.00  30.00   34
;
_diffrn_measurement_device 'four-circle diffractometer'
_diffrn_measurement_device_type 'SuperNova, Dual, Cu at home/near, AtlasS2'
_diffrn_measurement_method '\w scans'
_diffrn_orient_matrix_type 'CrysAlisPro convention (1999,Acta A55,543-557)'
_diffrn_orient_matrix_UB_11 -0.0471359000
_diffrn_orient_matrix_UB_12 -0.0614644000
_diffrn_orient_matrix_UB_13 0.0980994000
_diffrn_orient_matrix_UB_21 0.0209054000
_diffrn_orient_matrix_UB_22 -0.1192369000
_diffrn_orient_matrix_UB_23 -0.0520951000
_diffrn_orient_matrix_UB_31 0.1153023000
_diffrn_orient_matrix_UB_32 -0.0035171000
_diffrn_orient_matrix_UB_33 0.0497181000
_diffrn_radiation_monochromator mirror
_diffrn_radiation_probe x-ray
_diffrn_radiation_type 'Cu K\a'
_diffrn_radiation_wavelength 1.54184
_diffrn_reflns_av_R_equivalents 0.0177
_diffrn_reflns_av_unetI/netI 0.0114
_diffrn_reflns_Laue_measured_fraction_full 1.000
_diffrn_reflns_Laue_measured_fraction_max 0.999
_diffrn_reflns_limit_h_max 15
_diffrn_reflns_limit_h_min -13
_diffrn_reflns_limit_k_max 14
_diffrn_reflns_limit_k_min -14
_diffrn_reflns_limit_l_max 15
_diffrn_reflns_limit_l_min -15
_diffrn_reflns_number 10119
_diffrn_reflns_point_group_measured_fraction_full 1.000
_diffrn_reflns_point_group_measured_fraction_max 0.999
_diffrn_reflns_theta_full 67.684
_diffrn_reflns_theta_max 76.200
_diffrn_reflns_theta_min 5.035
_diffrn_source 'micro-focus sealed X-ray tube'
_diffrn_source_type 'SuperNova (Cu) X-ray Source'
_exptl_absorpt_coefficient_mu 0.906
_exptl_absorpt_correction_T_max 1.000
_exptl_absorpt_correction_T_min 0.465
_exptl_absorpt_correction_type gaussian
_exptl_absorpt_process_details
;
CrysAlisPro 1.171.41.93a (Rigaku Oxford Diffraction, 2020)
Numerical absorption correction based on gaussian integration over
a multifaceted crystal model
Empirical absorption correction using spherical harmonics,
implemented in SCALE3 ABSPACK scaling algorithm.
;
_exptl_crystal_colour colourless
_exptl_crystal_colour_primary colourless
_exptl_crystal_density_diffrn 1.369
_exptl_crystal_description block
_exptl_crystal_F_000 760
_exptl_crystal_recrystallization_method 'Re-crystallisation from solvent: CD3OD'
_exptl_crystal_size_max 0.354
_exptl_crystal_size_mid 0.274
_exptl_crystal_size_min 0.251
_refine_diff_density_max 0.314
_refine_diff_density_min -0.341
_refine_diff_density_rms 0.042
_refine_ls_extinction_coef 0.0035(4)
_refine_ls_extinction_expression Fc^*^=kFc[1+0.001xFc^2^\l^3^/sin(2\q)]^-1/4^
_refine_ls_extinction_method 'SHELXL-2018/3 (Sheldrick 2018)'
_refine_ls_goodness_of_fit_ref 1.065
_refine_ls_hydrogen_treatment mixed
_refine_ls_matrix_type full
_refine_ls_number_parameters 141
_refine_ls_number_reflns 1948
_refine_ls_number_restraints 0
_refine_ls_restrained_S_all 1.065
_refine_ls_R_factor_all 0.0491
_refine_ls_R_factor_gt 0.0467
_refine_ls_shift/su_max 0.000
_refine_ls_shift/su_mean 0.000
_refine_ls_structure_factor_coef Fsqd
_refine_ls_weighting_details 'w=1/[\s^2^(Fo^2^)+(0.0526P)^2^+0.9447P] where P=(Fo^2^+2Fc^2^)/3'
_refine_ls_weighting_scheme calc
_refine_ls_wR_factor_gt 0.1161
_refine_ls_wR_factor_ref 0.1179
_reflns_Friedel_coverage 0.000
_reflns_number_gt 1801
_reflns_number_total 1948
_reflns_threshold_expression 'I > 2\s(I)'
_cod_data_source_file d5ce00621j2.cif
_cod_data_source_block Str_11xDBF4
_cod_depositor_comments
;
The following automatic conversions were performed:

data name '_chemical_melting_point' was changed to
'_chemical_temperature_decomposition' since the value had been given
as '300-301 deg.C (decomp.)'. The value was changed to '573.6(5)' --
it was converted from degrees Celsius (C) to kelvins (K), the average
value was taken and precision was estimated.

Automatic conversion script
Id: cif_fix_values 8170 2020-07-09 18:12:32Z antanas 

 Adding full bibliography for 7250802--7250812.cif.
;
_cod_database_code 7250807
_shelx_shelxl_version_number 2018/3
_chemical_oxdiff_formula 'C18 H20 B D7 F4 N2'
_shelx_space_group_comment
;
The symmetry employed for this shelxl refinement is uniquely defined
by the following loop, which should always be used as a source of
symmetry information in preference to the above space-group names.
They are only intended as comments.
;
_shelx_estimated_absorpt_t_max 0.804
_shelx_estimated_absorpt_t_min 0.740
_olex2_refinement_description
;
1. Fixed Uiso
 At 1.2 times of:
  All C(H) groups
 At 1.5 times of:
  All C(H,H,H) groups
2. Others
 Fixed Sof: F1(0.5) F2(0.5) F4(0.5)
3.a Aromatic/amide H refined with riding coordinates:
 C3(H3)
3.b Idealised Me refined as rotating group:
 C7(D7A,D7B,D7C), C10(H10A,H10B,H10C), C8(H8A,H8B,H8C), C9(H9A,H9B,H9C)
;
_olex2_submission_special_instructions 'No special instructions were received'
_oxdiff_exptl_absorpt_empirical_details
;
Empirical correction (ABSPACK) includes:
- Absorption correction using spherical harmonics
- Frame scaling
;
_oxdiff_exptl_absorpt_empirical_full_max 1.187
_oxdiff_exptl_absorpt_empirical_full_min 0.848

loop_
_space_group_symop_operation_xyz
'x, y, z'
'-x+1/2, -y, z+1/2'
'-x, y+1/2, -z'
'x+1/2, -y+1/2, -z+1/2'
'-x, -y, -z'
'x-1/2, y, -z-1/2'
'x, -y-1/2, z'
'-x-1/2, y-1/2, z-1/2'

loop_
_atom_site_label
_atom_site_type_symbol
_atom_site_fract_x
_atom_site_fract_y
_atom_site_fract_z
_atom_site_U_iso_or_equiv
_atom_site_adp_type
_atom_site_occupancy
_atom_site_site_symmetry_order
_atom_site_calc_flag
_atom_site_refinement_flags_posn
_atom_site_refinement_flags_adp
_atom_site_refinement_flags_occupancy
_atom_site_disorder_assembly
_atom_site_disorder_group
N1 N 0.53837(9) 0.35878(9) 0.25406(8) 0.0238(3) Uani 1 1 d . . . . .
C6 C 0.41772(12) 0.250000 0.12985(12) 0.0170(3) Uani 1 2 d S T P . .
C5 C 0.33674(13) 0.250000 0.04598(12) 0.0186(3) Uani 1 2 d S T P . .
C1 C 0.45614(9) 0.36095(10) 0.16930(9) 0.0193(3) Uani 1 1 d . . . . .
C2 C 0.41782(10) 0.46490(11) 0.13038(9) 0.0227(3) Uani 1 1 d . . . . .
C4 C 0.29838(10) 0.36025(11) 0.00681(9) 0.0235(3) Uani 1 1 d . . . . .
C3 C 0.33854(10) 0.46095(11) 0.04979(10) 0.0249(3) Uani 1 1 d . . . . .
H3 H 0.311121 0.532782 0.023518 0.030 Uiso 1 1 calc R U . . .
C7 C 0.45313(13) 0.58554(11) 0.16530(12) 0.0331(3) Uani 1 1 d . . . . .
D7A D 0.499273 0.579235 0.228424 0.050 Uiso 1 1 calc R U . . .
D7B D 0.388158 0.632427 0.181610 0.050 Uiso 1 1 calc R U . . .
D7C D 0.494786 0.622941 0.108452 0.050 Uiso 1 1 calc R U . . .
C10 C 0.64808(11) 0.40316(14) 0.22377(12) 0.0365(4) Uani 1 1 d . . . . .
H10A H 0.669724 0.369202 0.155864 0.055 Uiso 1 1 calc R U . . .
H10B H 0.701659 0.381415 0.277985 0.055 Uiso 1 1 calc R U . . .
H10C H 0.645400 0.488184 0.217423 0.055 Uiso 1 1 calc R U . . .
C8 C 0.21567(12) 0.37552(15) -0.08137(12) 0.0400(4) Uani 1 1 d . . . . .
H8A H 0.245116 0.342255 -0.146774 0.060 Uiso 1 1 calc R U . . .
H8B H 0.200976 0.458662 -0.091744 0.060 Uiso 1 1 calc R U . . .
H8C H 0.147406 0.335531 -0.062625 0.060 Uiso 1 1 calc R U . . .
C9 C 0.49953(14) 0.40234(16) 0.35794(11) 0.0431(4) Uani 1 1 d . . . . .
H9A H 0.495452 0.487570 0.356257 0.065 Uiso 1 1 calc R U . . .
H9B H 0.550798 0.377933 0.413282 0.065 Uiso 1 1 calc R U . . .
H9C H 0.426701 0.370261 0.372848 0.065 Uiso 1 1 calc R U . . .
F3 F 0.21427(11) 0.750000 -0.00085(9) 0.0439(4) Uani 1 2 d S T P A .
B1 B 0.14989(16) 0.750000 0.09004(16) 0.0228(4) Uani 1 2 d S T P . .
F1 F 0.04995(16) 0.8005(2) 0.07625(15) 0.0573(6) Uani 0.5 1 d . . P A 2
F2 F 0.20037(17) 0.6984(3) 0.17369(14) 0.0691(9) Uani 0.5 1 d . . P A 2
F4 F 0.1344(3) 0.63455(18) 0.1076(3) 0.0857(11) Uani 0.5 1 d . . P A 2
D1 D 0.546(2) 0.250000 0.263(2) 0.059(8) Uiso 1 2 d S . P . .

loop_
_atom_site_aniso_label
_atom_site_aniso_U_11
_atom_site_aniso_U_22
_atom_site_aniso_U_33
_atom_site_aniso_U_23
_atom_site_aniso_U_13
_atom_site_aniso_U_12
N1 0.0230(5) 0.0288(6) 0.0197(5) -0.0057(4) -0.0023(4) -0.0032(4)
C6 0.0149(7) 0.0211(8) 0.0149(7) 0.000 0.0026(6) 0.000
C5 0.0146(7) 0.0264(8) 0.0149(7) 0.000 0.0025(6) 0.000
C1 0.0175(5) 0.0232(6) 0.0171(5) -0.0022(4) 0.0018(4) -0.0002(4)
C2 0.0245(6) 0.0209(6) 0.0228(6) -0.0008(5) 0.0086(5) 0.0014(5)
C4 0.0169(5) 0.0344(7) 0.0192(6) 0.0070(5) 0.0026(4) 0.0025(5)
C3 0.0245(6) 0.0249(6) 0.0254(6) 0.0086(5) 0.0068(5) 0.0064(5)
C7 0.0409(8) 0.0203(6) 0.0380(8) -0.0041(5) 0.0117(6) 0.0006(6)
C10 0.0264(7) 0.0430(8) 0.0401(8) 0.0020(6) -0.0071(6) -0.0126(6)
C8 0.0302(7) 0.0528(9) 0.0371(8) 0.0208(7) -0.0115(6) -0.0032(6)
C9 0.0506(9) 0.0557(10) 0.0231(7) -0.0164(7) -0.0045(6) 0.0095(8)
F3 0.0379(7) 0.0660(9) 0.0278(6) 0.000 0.0079(5) 0.000
B1 0.0199(9) 0.0233(9) 0.0252(10) 0.000 -0.0001(7) 0.000
F1 0.0425(10) 0.0913(17) 0.0381(10) -0.0062(9) -0.0061(8) 0.0363(10)
F2 0.0464(10) 0.135(3) 0.0259(8) 0.0119(10) -0.0062(7) 0.0361(12)
F4 0.113(2) 0.0260(10) 0.118(2) 0.0155(12) 0.079(2) 0.0049(12)

loop_
_atom_type_symbol
_atom_type_description
_atom_type_scat_dispersion_real
_atom_type_scat_dispersion_imag
_atom_type_scat_source
C C 0.0181 0.0091 'International Tables Vol C Tables 4.2.6.8 and 6.1.1.4'
H H 0.0000 0.0000 'International Tables Vol C Tables 4.2.6.8 and 6.1.1.4'
B B 0.0090 0.0039 'International Tables Vol C Tables 4.2.6.8 and 6.1.1.4'
D D 0.0000 0.0000 'International Tables Vol C Tables 4.2.6.8 and 6.1.1.4'
F F 0.0727 0.0534 'International Tables Vol C Tables 4.2.6.8 and 6.1.1.4'
N N 0.0311 0.0180 'International Tables Vol C Tables 4.2.6.8 and 6.1.1.4'

loop_
_exptl_crystal_face_index_h
_exptl_crystal_face_index_k
_exptl_crystal_face_index_l
_exptl_crystal_face_perp_dist
2 7 -2 0.1392
0 -7 3 0.1435
-2 -7 1 0.1353
0 7 -3 0.1435
7 1 3 0.1744
-2 7 -1 0.1484
-1 6 5 0.1509
-3 6 4 0.1371
-4 4 6 0.1290
-1 2 8 0.1616
-3 2 7 0.1255
-3 0 8 0.1409
-7 0 -3 0.1653
-1 -4 7 0.1569
-1 -6 4 0.1318
0 6 -5 0.1553
-1 -7 -2 0.1075
1 -4 -7 0.0909
5 5 -3 0.1003
6 -2 5 0.1852
8 -1 0 0.1198

loop_
_geom_angle_atom_site_label_1
_geom_angle_atom_site_label_2
_geom_angle_atom_site_label_3
_geom_angle
_geom_angle_site_symmetry_1
_geom_angle_site_symmetry_3
_geom_angle_publ_flag
C1 N1 C10 114.94(10) . . ?
C1 N1 C9 115.05(11) . . ?
C1 N1 D1 97.5(14) . . ?
C10 N1 C9 113.67(11) . . ?
C10 N1 D1 107.5(13) . . ?
C9 N1 D1 106.1(14) . . ?
C1 C6 C5 118.26(7) . . ?
C1 C6 C5 118.26(7) 7_565 . ?
C1 C6 C1 123.48(14) 7_565 . ?
C4 C5 C6 118.31(8) . . ?
C4 C5 C6 118.31(8) 7_565 . ?
C4 C5 C4 123.39(15) . 7_565 ?
C6 C1 N1 117.29(10) . . ?
C2 C1 N1 120.61(10) . . ?
C2 C1 C6 122.10(11) . . ?
C1 C2 C3 117.79(11) . . ?
C1 C2 C7 126.34(12) . . ?
C3 C2 C7 115.86(11) . . ?
C5 C4 C8 124.95(13) . . ?
C3 C4 C5 119.35(11) . . ?
C3 C4 C8 115.70(12) . . ?
C2 C3 H3 117.9 . . ?
C4 C3 C2 124.18(11) . . ?
C4 C3 H3 117.9 . . ?
C2 C7 D7A 109.5 . . ?
C2 C7 D7B 109.5 . . ?
C2 C7 D7C 109.5 . . ?
D7A C7 D7B 109.5 . . ?
D7A C7 D7C 109.5 . . ?
D7B C7 D7C 109.5 . . ?
N1 C10 H10A 109.5 . . ?
N1 C10 H10B 109.5 . . ?
N1 C10 H10C 109.5 . . ?
H10A C10 H10B 109.5 . . ?
H10A C10 H10C 109.5 . . ?
H10B C10 H10C 109.5 . . ?
C4 C8 H8A 109.5 . . ?
C4 C8 H8B 109.5 . . ?
C4 C8 H8C 109.5 . . ?
H8A C8 H8B 109.5 . . ?
H8A C8 H8C 109.5 . . ?
H8B C8 H8C 109.5 . . ?
N1 C9 H9A 109.5 . . ?
N1 C9 H9B 109.5 . . ?
N1 C9 H9C 109.5 . . ?
H9A C9 H9B 109.5 . . ?
H9A C9 H9C 109.5 . . ?
H9B C9 H9C 109.5 . . ?
F1 B1 F3 113.52(16) 7_575 . ?
F1 B1 F3 113.52(16) . . ?
F1 B1 F1 50.4(2) 7_575 . ?
F2 B1 F3 112.81(16) . . ?
F2 B1 F3 112.81(16) 7_575 . ?
F2 B1 F1 108.65(17) 7_575 . ?
F2 B1 F1 133.7(2) . . ?
F2 B1 F2 51.6(3) 7_575 . ?
F4 B1 F3 102.33(13) 7_575 . ?
F4 B1 F3 102.33(13) . . ?
F4 B1 F1 108.2(2) . . ?
F4 B1 F1 58.71(18) 7_575 . ?
F4 B1 F2 111.2(3) 7_575 . ?
F4 B1 F2 60.68(19) . . ?
F4 B1 F4 155.2(3) 7_575 . ?
F4 F1 B1 60.49(14) 7_575 . ?

loop_
_geom_bond_atom_site_label_1
_geom_bond_atom_site_label_2
_geom_bond_distance
_geom_bond_site_symmetry_2
_geom_bond_publ_flag
N1 C1 1.4689(15) . ?
N1 C10 1.4824(17) . ?
N1 C9 1.4844(17) . ?
N1 D1 1.257(4) . ?
C6 C5 1.450(2) . ?
C6 C1 1.4460(14) 7_565 ?
C6 C1 1.4461(14) . ?
C5 C4 1.4376(14) . ?
C5 C4 1.4376(14) 7_565 ?
C1 C2 1.3731(17) . ?
C2 C3 1.4063(18) . ?
C2 C7 1.5163(17) . ?
C4 C3 1.3684(19) . ?
C4 C8 1.5148(17) . ?
C3 H3 0.9500 . ?
C7 D7A 0.9800 . ?
C7 D7B 0.9800 . ?
C7 D7C 0.9800 . ?
C10 H10A 0.9800 . ?
C10 H10B 0.9800 . ?
C10 H10C 0.9800 . ?
C8 H8A 0.9800 . ?
C8 H8B 0.9800 . ?
C8 H8C 0.9800 . ?
C9 H9A 0.9800 . ?
C9 H9B 0.9800 . ?
C9 H9C 0.9800 . ?
F3 B1 1.393(2) . ?
B1 F1 1.361(2) 7_575 ?
B1 F1 1.361(2) . ?
B1 F2 1.361(3) . ?
B1 F2 1.361(3) 7_575 ?
B1 F4 1.357(2) . ?
B1 F4 1.357(2) 7_575 ?
F1 F4 1.332(4) 7_575 ?

loop_
_geom_torsion_atom_site_label_1
_geom_torsion_atom_site_label_2
_geom_torsion_atom_site_label_3
_geom_torsion_atom_site_label_4
_geom_torsion
_geom_torsion_site_symmetry_1
_geom_torsion_site_symmetry_2
_geom_torsion_site_symmetry_3
_geom_torsion_site_symmetry_4
_geom_torsion_publ_flag
N1 C1 C2 C3 -179.54(10) . . . . ?
N1 C1 C2 C7 0.88(18) . . . . ?
C6 C5 C4 C3 -0.4(2) . . . . ?
C6 C5 C4 C8 178.97(13) . . . . ?
C6 C1 C2 C3 0.15(18) . . . . ?
C6 C1 C2 C7 -179.44(12) . . . . ?
C5 C6 C1 N1 -179.85(12) . . . . ?
C5 C6 C1 C2 0.5(2) . . . . ?
C5 C4 C3 C2 1.05(19) . . . . ?
C1 C6 C5 C4 -179.91(12) . . . 7_565 ?
C1 C6 C5 C4 0.4(2) 7_565 . . 7_565 ?
C1 C6 C5 C4 -0.3(2) . . . . ?
C1 C6 C5 C4 179.92(12) 7_565 . . . ?
C1 C6 C1 N1 -0.1(2) 7_565 . . . ?
C1 C6 C1 C2 -179.82(9) 7_565 . . . ?
C1 C2 C3 C4 -0.94(18) . . . . ?
C4 C5 C4 C3 179.18(10) 7_565 . . . ?
C4 C5 C4 C8 -1.5(2) 7_565 . . . ?
C7 C2 C3 C4 178.69(11) . . . . ?
C10 N1 C1 C6 112.82(13) . . . . ?
C10 N1 C1 C2 -67.48(15) . . . . ?
C8 C4 C3 C2 -178.35(12) . . . . ?
C9 N1 C1 C6 -112.26(14) . . . . ?
C9 N1 C1 C2 67.44(16) . . . . ?
F3 B1 F1 F4 -90.46(17) . . . 7_575 ?
F1 B1 F1 F4 167.72(17) 7_575 . . 7_575 ?
F2 B1 F1 F4 90.2(3) . . . 7_575 ?
F2 B1 F1 F4 35.9(2) 7_575 . . 7_575 ?
F4 B1 F1 F4 156.7(3) . . . 7_575 ?

loop_
_exptl_oxdiff_crystal_face_indexfrac_h
_exptl_oxdiff_crystal_face_indexfrac_k
_exptl_oxdiff_crystal_face_indexfrac_l
_exptl_oxdiff_crystal_face_x
_exptl_oxdiff_crystal_face_y
_exptl_oxdiff_crystal_face_z
1.6064 7.1224 -1.7555 -0.6857 -0.7242 0.0729
0.4379 -7.0394 2.6606 0.6730 0.7099 0.2075
-2.3202 -7.0134 1.3913 0.6769 0.7153 -0.1737
-0.4379 7.0394 -2.6606 -0.6730 -0.7099 -0.2075
7.1572 0.8455 3.3775 -0.0580 -0.1271 0.9902
-2.2900 7.0966 -0.7973 -0.4065 -0.8525 -0.3286
-1.1655 5.8385 4.9596 0.1826 -0.9789 0.0917
-3.1663 5.8152 3.9514 0.1794 -0.9654 -0.1891
-3.7675 4.1562 5.5911 0.4706 -0.8656 -0.1710
-0.7735 1.9157 7.9006 0.6938 -0.6562 0.2969
-3.3375 2.0789 7.0935 0.7254 -0.6872 -0.0395
-2.8140 -0.2524 7.6796 0.9015 -0.4288 0.0582
-7.1964 0.2349 -3.4065 -0.0094 -0.0010 -1.0000
-0.5266 -4.4444 6.5761 0.9431 0.1764 0.2819
-1.3025 -6.1577 4.4311 0.8746 0.4762 0.0918
0.1198 6.0231 -4.8401 -0.8507 -0.4635 -0.2480
-0.5052 -7.1215 -2.3584 0.2302 0.9614 -0.1505
1.0967 -4.0639 -6.7927 -0.4683 0.8614 -0.1970
5.2215 5.0114 -2.7698 -0.8259 -0.3441 0.4467
5.9776 -2.1697 4.8209 0.3245 0.1325 0.9365
7.8362 -1.0626 0.0071 -0.3034 0.2902 0.9076
